data_4323780
loop_
_publ_author_name
'Cornelus F. van Nostrum'
'Franciscus B. G. Benneker'
'Hugo Brussaard'
'Huub Kooijman'
'Nora Veldman'
'Anthony L. Spek'
'Joop Schoonman'
'Martinus C. Feiters'
'Roeland J. M. Nolte'

_publ_section_title
;
 Dithiacrown Ether Substituted Porphyrazines: Synthesis, Single-Crystal
 Structure, and Control of Aggregation in Solution by Complexation of
 Transition-Metal Ions
;
_journal_name_full 'Inorganic Chemistry'
_journal_page_first 959
_journal_page_last 969
_journal_paper_doi 10.1021/ic950704n
_journal_volume 35
_journal_year 1996
_chemical_formula_sum 'C14 H20 N2 O4 S2'
_chemical_formula_weight 344.46
_chemical_name_systematic
;
 ?
;
_space_group_IT_number 14
_symmetry_cell_setting monoclinic
_symmetry_space_group_name_Hall '-P 2ybc'
_symmetry_space_group_name_H-M 'P 1 21/c 1'
_cell_angle_alpha 90
_cell_angle_beta 108.898(11)
_cell_angle_gamma 90
_cell_formula_units_Z 4
_cell_length_a 10.9310(13)
_cell_length_b 19.383(3)
_cell_length_c 8.6976(14)
_cell_volume 1743.5(5)
_computing_publication_material 'PLATON (Spek, 1990)'
_diffrn_radiation_type 'Mo K\a'
_diffrn_radiation_wavelength 0.71073
_diffrn_reflns_av_R_equivalents 0.0000
_diffrn_reflns_av_sigmaI/netI 0.0000
_diffrn_reflns_limit_h_max 0
_diffrn_reflns_limit_h_min 0
_diffrn_reflns_limit_k_max 0
_diffrn_reflns_limit_k_min 0
_diffrn_reflns_limit_l_max 0
_diffrn_reflns_limit_l_min 0
_diffrn_reflns_number 0
_diffrn_reflns_reduction_process
;
 ?
;
_diffrn_reflns_theta_max 0.00
_diffrn_reflns_theta_min 0.00
_exptl_absorpt_coefficient_mu 0.32
_exptl_crystal_density_diffrn 1.312
_exptl_crystal_F_000 728
_refine_diff_density_max 0.000
_refine_diff_density_min 0.000
_refine_ls_abs_structure_details
;
 ?
;
_refine_ls_goodness_of_fit_all 0.000
_refine_ls_number_parameters 0
_refine_ls_number_reflns 0
_refine_ls_R_factor_obs 0.0000
_refine_ls_shift/esd_max 0.000
_refine_ls_shift/esd_mean 0.000
_refine_ls_wR_factor_all 0.0000
_reflns_number_observed 0
_reflns_number_total 0
_cod_data_source_file ic950704n_1.cif
_cod_data_source_block S821A
_cod_original_sg_symbol_H-M 'P 21/c'
_cod_original_formula_sum ' C14 H20 N2 O4 S2'
_cod_database_code 4323780

loop_
_symmetry_equiv_pos_as_xyz
x,y,z
-x,1/2+y,1/2-z
-x,-y,-z
x,1/2-y,1/2+z

loop_
_atom_site_aniso_label
_atom_site_aniso_U_11
_atom_site_aniso_U_22
_atom_site_aniso_U_33
_atom_site_aniso_U_23
_atom_site_aniso_U_13
_atom_site_aniso_U_12
S1 0.0437(3) 0.0424(3) 0.0681(3) -0.0117(2) 0.0283(2) -0.0050(2)
S2 0.0547(3) 0.0356(2) 0.0673(3) -0.0008(2) 0.0315(2) -0.0007(2)
O1 0.0543(8) 0.0503(7) 0.0421(7) -0.0050(6) 0.0110(6) 0.0014(6)
O2 0.0624(9) 0.0477(8) 0.0773(10) -0.0043(7) 0.0373(8) -0.0052(6)
O3 0.0694(10) 0.0401(7) 0.1025(12) -0.0105(7) 0.0462(9) -0.0014(6)
O4 0.0542(8) 0.0361(7) 0.0800(10) 0.0029(6) 0.0149(7) -0.0011(6)
N1 0.0748(12) 0.0416(10) 0.1020(15) 0.0006(9) 0.0418(11) 0.0078(8)
N2 0.0639(11) 0.0599(11) 0.0824(13) 0.0018(9) 0.0428(10) 0.0060(9)
C1 0.0433(10) 0.0422(10) 0.0581(11) 0.0039(8) 0.0229(9) 0.0054(7)
C2 0.0346(8) 0.0370(8) 0.0425(9) 0.0010(7) 0.0121(7) 0.0039(6)
C3 0.0440(10) 0.0369(9) 0.0680(12) -0.0032(8) 0.0288(9) -0.0052(7)
C4 0.0546(11) 0.0467(10) 0.0574(11) -0.0125(8) 0.0278(9) -0.0109(8)
C5 0.0474(11) 0.0668(13) 0.0531(12) 0.0054(10) 0.0086(9) -0.0145(9)
C6 0.0403(10) 0.0700(13) 0.0576(12) 0.0062(10) 0.0155(9) 0.0014(9)
C7 0.0572(12) 0.0496(11) 0.0779(15) -0.0102(10) 0.0256(11) -0.0007(9)
C8 0.0640(12) 0.0388(10) 0.0721(14) -0.0020(9) 0.0300(11) 0.0006(9)
C9 0.0738(15) 0.0352(9) 0.0974(18) 0.0120(10) 0.0439(13) 0.0057(9)
C10 0.0716(14) 0.0356(10) 0.0855(16) -0.0002(10) 0.0348(12) -0.0078(9)
C11 0.0493(12) 0.0499(12) 0.0886(16) 0.0113(11) 0.0210(11) -0.0089(9)
C12 0.0443(10) 0.0486(11) 0.0714(13) 0.0124(9) 0.0250(9) 0.0016(8)
C13 0.0341(8) 0.0382(8) 0.0391(9) 0.0015(7) 0.0099(7) 0.0036(6)
C14 0.0426(9) 0.0398(9) 0.0498(10) 0.0027(7) 0.0178(8) 0.0016(7)

loop_
_atom_site_label
_atom_site_thermal_displace_type
_atom_site_fract_x
_atom_site_fract_y
_atom_site_fract_z
_atom_site_occupancy
_atom_site_U_iso_or_equiv
S1 Uani 0.19918(4) -0.02238(2) 0.46173(6) 1.000 0.0489(2)
S2 Uani 0.36223(5) 0.07794(2) 0.31782(6) 1.000 0.0497(2)
O1 Uani -0.08051(12) 0.00424(7) 0.25198(15) 1.000 0.0500(4)
O2 Uani -0.08765(13) 0.12657(7) 0.05995(17) 1.000 0.0589(5)
O3 Uani 0.09614(15) 0.28060(7) 0.0897(2) 1.000 0.0662(6)
O4 Uani 0.34874(14) 0.21076(6) 0.13694(19) 1.000 0.0584(5)
N1 Uani 0.3112(2) -0.18562(9) 0.3311(3) 1.000 0.0696(7)
N2 Uani 0.54192(18) -0.06078(9) 0.1838(2) 1.000 0.0641(7)
C1 Uani 0.30760(17) -0.12713(9) 0.3397(2) 1.000 0.0463(6)
C2 Uani 0.29778(15) -0.05418(9) 0.3544(2) 1.000 0.0381(5)
C3 Uani 0.06209(17) -0.08099(9) 0.4028(2) 1.000 0.0471(6)
C4 Uani -0.03618(19) -0.06360(9) 0.2422(2) 1.000 0.0506(6)
C5 Uani -0.18338(19) 0.02506(11) 0.1122(3) 1.000 0.0576(7)
C6 Uani -0.19024(18) 0.10186(11) 0.1088(3) 1.000 0.0561(7)
C7 Uani -0.0628(2) 0.19768(10) 0.0841(3) 1.000 0.0607(7)
C8 Uani 0.0584(2) 0.21184(10) 0.0467(3) 1.000 0.0564(7)
C9 Uani 0.2018(2) 0.30330(10) 0.0424(3) 1.000 0.0649(8)
C10 Uani 0.3299(2) 0.28252(10) 0.1544(3) 1.000 0.0620(8)
C11 Uani 0.4726(2) 0.18749(10) 0.2283(3) 1.000 0.0629(8)
C12 Uani 0.47296(19) 0.10997(10) 0.2182(3) 1.000 0.0533(7)
C13 Uani 0.37407(15) -0.01128(8) 0.3031(2) 1.000 0.0376(5)
C14 Uani 0.46775(17) -0.03924(9) 0.2378(2) 1.000 0.0434(5)
H31 Uiso 0.09420(17) -0.12774(9) 0.3963(2) 1.000 0.0733(16)
H32 Uiso 0.01978(17) -0.07955(9) 0.4864(2) 1.000 0.0733(16)
H41 Uiso 0.00334(19) -0.06627(9) 0.1561(2) 1.000 0.0733(16)
H42 Uiso -0.10879(19) -0.09598(9) 0.2186(2) 1.000 0.0733(16)
H51 Uiso -0.26514(19) 0.00587(11) 0.1166(3) 1.000 0.0733(16)
H52 Uiso -0.16705(19) 0.00834(11) 0.0143(3) 1.000 0.0733(16)
H61 Uiso -0.27308(18) 0.11688(11) 0.0318(3) 1.000 0.0733(16)
H62 Uiso -0.18185(18) 0.11937(11) 0.2174(3) 1.000 0.0733(16)
H71 Uiso -0.0515(2) 0.20981(10) 0.1973(3) 1.000 0.0733(16)
H72 Uiso -0.1345(2) 0.22446(10) 0.0117(3) 1.000 0.0733(16)
H81 Uiso 0.1267(2) 0.18038(10) 0.1089(3) 1.000 0.0733(16)
H82 Uiso 0.0431(2) 0.20521(10) -0.0697(3) 1.000 0.0733(16)
H91 Uiso 0.1990(2) 0.35379(10) 0.0363(3) 1.000 0.0733(16)
H92 Uiso 0.1918(2) 0.28424(10) -0.0654(3) 1.000 0.0733(16)
H101 Uiso 0.3976(2) 0.30843(10) 0.1283(3) 1.000 0.0733(16)
H102 Uiso 0.3344(2) 0.29232(10) 0.2666(3) 1.000 0.0733(16)
H111 Uiso 0.4930(2) 0.20190(10) 0.3418(3) 1.000 0.0733(16)
H112 Uiso 0.5370(2) 0.20666(10) 0.1836(3) 1.000 0.0733(16)
H121 Uiso 0.56020(19) 0.09221(10) 0.2729(3) 1.000 0.0733(16)
H122 Uiso 0.44419(19) 0.09538(10) 0.1041(3) 1.000 0.0733(16)

loop_
_atom_type_symbol
_atom_type_description
_atom_type_scat_dispersion_real
_atom_type_scat_dispersion_imag
_atom_type_scat_source
S S 0.1246 0.1234 'International Tables Vol C Tables 4.2.6.8 and 6.1.1.4'
O O 0.0106 0.0060 'International Tables Vol C Tables 4.2.6.8 and 6.1.1.4'
N N 0.0061 0.0033 'International Tables Vol C Tables 4.2.6.8 and 6.1.1.4'
H H 0.0000 0.0000 'International Tables Vol C Tables 4.2.6.8 and 6.1.1.4'
C C 0.0033 0.0016 'International Tables Vol C Tables 4.2.6.8 and 6.1.1.4'

loop_
_geom_angle_atom_site_label_1
_geom_angle_atom_site_label_2
_geom_angle_atom_site_label_3
_geom_angle
_geom_angle_site_symmetry_1
_geom_angle_site_symmetry_2
_geom_angle_site_symmetry_3
_geom_angle_publ_flag
C2 S1 C3 102.91(8) . . . yes
C12 S2 C13 103.18(9) . . . yes
C4 O1 C5 113.85(14) . . . yes
C6 O2 C7 115.02(16) . . . yes
C8 O3 C9 114.39(17) . . . yes
C10 O4 C11 113.61(16) . . . yes
N1 C1 C2 176.9(2) . . . yes
S1 C2 C1 118.28(13) . . . yes
S1 C2 C13 120.77(13) . . . yes
C1 C2 C13 120.51(16) . . . no
S1 C3 C4 113.51(13) . . . yes
O1 C4 C3 108.02(14) . . . yes
O1 C5 C6 108.75(18) . . . yes
O2 C6 C5 107.84(17) . . . yes
O2 C7 C8 106.88(17) . . . yes
O3 C8 C7 108.73(18) . . . yes
O3 C9 C10 114.29(19) . . . yes
O4 C10 C9 109.58(18) . . . yes
O4 C11 C12 107.94(18) . . . yes
S2 C12 C11 107.43(16) . . . yes
S2 C13 C2 121.20(13) . . . yes
S2 C13 C14 119.05(13) . . . yes
C2 C13 C14 119.74(15) . . . no
N2 C14 C13 178.91(19) . . . yes
S1 C3 H31 108.44(18) . . . no
S1 C3 H32 108.48(16) . . . no
C4 C3 H31 108.43(18) . . . no
C4 C3 H32 108.5(2) . . . no
H31 C3 H32 109.4(2) . . . no
O1 C4 H41 109.87(18) . . . no
O1 C4 H42 109.8(2) . . . no
C3 C4 H41 109.9(2) . . . no
C3 C4 H42 109.79(18) . . . no
H41 C4 H42 109.5(2) . . . no
O1 C5 H51 109.7(2) . . . no
O1 C5 H52 109.5(2) . . . no
C6 C5 H51 109.8(2) . . . no
C6 C5 H52 109.6(2) . . . no
H51 C5 H52 109.5(3) . . . no
O2 C6 H61 110.1(2) . . . no
O2 C6 H62 109.8(2) . . . no
C5 C6 H61 109.9(2) . . . no
C5 C6 H62 109.8(2) . . . no
H61 C6 H62 109.5(3) . . . no
O2 C7 H71 109.9(2) . . . no
O2 C7 H72 110.3(2) . . . no
C8 C7 H71 110.1(2) . . . no
C8 C7 H72 110.2(2) . . . no
H71 C7 H72 109.4(3) . . . no
O3 C8 H81 109.7(2) . . . no
O3 C8 H82 109.6(2) . . . no
C7 C8 H81 109.7(2) . . . no
C7 C8 H82 109.6(3) . . . no
H81 C8 H82 109.5(3) . . . no
O3 C9 H91 108.2(2) . . . no
O3 C9 H92 108.2(2) . . . no
C10 C9 H91 108.3(2) . . . no
C10 C9 H92 108.4(2) . . . no
H91 C9 H92 109.4(3) . . . no
O4 C10 H101 109.3(2) . . . no
O4 C10 H102 109.5(2) . . . no
C9 C10 H101 109.4(2) . . . no
C9 C10 H102 109.5(2) . . . no
H101 C10 H102 109.5(3) . . . no
O4 C11 H111 110.0(2) . . . no
O4 C11 H112 109.8(2) . . . no
C12 C11 H111 109.8(2) . . . no
C12 C11 H112 109.8(2) . . . no
H111 C11 H112 109.5(3) . . . no
S2 C12 H121 110.1(2) . . . no
S2 C12 H122 109.9(2) . . . no
C11 C12 H121 110.1(2) . . . no
C11 C12 H122 109.9(2) . . . no
H121 C12 H122 109.4(3) . . . no

loop_
_geom_bond_atom_site_label_1
_geom_bond_atom_site_label_2
_geom_bond_distance
_geom_bond_site_symmetry_1
_geom_bond_site_symmetry_2
_geom_bond_publ_flag
S1 C2 1.7506(18) . . yes
S1 C3 1.8170(19) . . yes
S2 C12 1.811(2) . . yes
S2 C13 1.7420(16) . . yes
O1 C4 1.413(2) . . yes
O1 C5 1.421(3) . . yes
O2 C6 1.406(3) . . yes
O2 C7 1.407(2) . . yes
O3 C8 1.409(2) . . yes
O3 C9 1.416(3) . . yes
O4 C10 1.421(2) . . yes
O4 C11 1.404(3) . . yes
N1 C1 1.138(2) . . yes
N2 C14 1.140(3) . . yes
C1 C2 1.427(2) . . no
C2 C13 1.352(2) . . no
C3 C4 1.499(2) . . no
C5 C6 1.490(3) . . no
C7 C8 1.488(3) . . no
C9 C10 1.479(3) . . no
C11 C12 1.505(3) . . no
C13 C14 1.429(3) . . no
C3 H31 0.980(3) . . no
C3 H32 0.980(3) . . no
C4 H41 0.980(3) . . no
C4 H42 0.980(3) . . no
C5 H51 0.980(3) . . no
C5 H52 0.980(3) . . no
C6 H61 0.980(3) . . no
C6 H62 0.980(3) . . no
C7 H71 0.980(3) . . no
C7 H72 0.980(3) . . no
C8 H81 0.980(3) . . no
C8 H82 0.980(3) . . no
C9 H91 0.980(3) . . no
C9 H92 0.980(3) . . no
C10 H101 0.980(3) . . no
C10 H102 0.980(3) . . no
C11 H111 0.980(3) . . no
C11 H112 0.981(3) . . no
C12 H121 0.980(3) . . no
C12 H122 0.981(3) . . no

loop_
_geom_torsion_atom_site_label_1
_geom_torsion_atom_site_label_2
_geom_torsion_atom_site_label_3
_geom_torsion_atom_site_label_4
_geom_torsion
_geom_torsion_site_symmetry_1
_geom_torsion_site_symmetry_2
_geom_torsion_site_symmetry_3
_geom_torsion_site_symmetry_4
_geom_torsion_publ_flag
C3 S1 C2 C1 -38.52(15) . . . . no
C3 S1 C2 C13 149.00(14) . . . . no
C2 S1 C3 C4 -81.79(14) . . . . no
C13 S2 C12 C11 -178.52(16) . . . . no
C12 S2 C13 C2 -175.26(15) . . . . no
C12 S2 C13 C14 5.72(16) . . . . no
C5 O1 C4 C3 -174.42(16) . . . . no
C4 O1 C5 C6 -160.05(17) . . . . no
C7 O2 C6 C5 -166.76(19) . . . . no
C6 O2 C7 C8 172.50(18) . . . . no
C9 O3 C8 C7 -172.84(19) . . . . no
C8 O3 C9 C10 -81.7(2) . . . . no
C11 O4 C10 C9 174.69(19) . . . . no
C10 O4 C11 C12 171.84(18) . . . . no
S1 C2 C13 S2 -8.4(2) . . . . no
S1 C2 C13 C14 170.57(13) . . . . no
C1 C2 C13 S2 179.24(13) . . . . no
C1 C2 C13 C14 -1.7(3) . . . . no
S1 C3 C4 O1 -58.58(18) . . . . no
O1 C5 C6 O2 75.2(2) . . . . no
O2 C7 C8 O3 -172.38(17) . . . . no
O3 C9 C10 O4 73.0(2) . . . . no
O4 C11 C12 S2 -65.1(2) . . . . no

loop_
_cod_related_entry_id
_cod_related_entry_database
_cod_related_entry_code
1 ChemSpider 9253610
